data_7040353
loop_
_publ_author_name
'Jim\'enez-Pulido, Sonia B'
'Ill\'an-Cabeza, Nuria A'
'Hueso-Ure\~na, Francisco'
'Maldonado, Carmen R.'
'S\'anchez-S\'anchez, Purificaci\'on'
'Fern\'andez-Liencres, M Paz'
'Fern\'andez-G\'omez, Manuel'
'Moreno-Carretero, Miguel N'

_publ_section_title
;
 A combined experimental and DFT investigation on the structure and
 CO-releasing properties of mono and binuclear fac-Re(I)(CO)3 complexes
 with 5-pyridin-2-ylmethylene-amino uracils.
;
_journal_issue 38
_journal_name_full 'Dalton transactions (Cambridge, England : 2003)'
_journal_page_first 15142
_journal_page_last 15154
_journal_paper_doi 10.1039/c6dt02208a
_journal_volume 45
_journal_year 2016
_chemical_formula_moiety 'C19 H14 Cl2 N6 O8 Re2, 1.5(C7 H8)'
_chemical_formula_sum 'C29.5 H26 Cl2 N6 O8 Re2'
_chemical_formula_weight 1035.86
_space_group_crystal_system monoclinic
_space_group_IT_number 15
_space_group_name_Hall '-C 2yc'
_space_group_name_H-M_alt 'C 1 2/c 1'
_symmetry_space_group_name_Hall '-C 2yc'
_symmetry_space_group_name_H-M 'C 1 2/c 1'
_atom_sites_solution_hydrogens difmap
_atom_sites_solution_primary direct
_atom_sites_solution_secondary difmap
_audit_creation_method SHELXL-2014/7
_audit_update_record
;
2016-07-07 deposited with the CCDC.
2016-08-16 downloaded from the CCDC.
;
_cell_angle_alpha 90
_cell_angle_beta 121.537(8)
_cell_angle_gamma 90
_cell_formula_units_Z 8
_cell_length_a 32.2460(12)
_cell_length_b 11.4564(13)
_cell_length_c 21.046(2)
_cell_measurement_reflns_used 206
_cell_measurement_temperature 120(2)
_cell_measurement_theta_max 20
_cell_measurement_theta_min 4
_cell_volume 6626.5(12)
_computing_cell_refinement 'Dirax/lsq (Duisenberg & Schreurs, 1989-2000)'
_computing_data_collection 'Collect (Bruker AXS BV, 1997-2004)'
_computing_data_reduction 'EvalCCD (Duisenberg & Schreurs 1990-2000)'
_computing_structure_refinement 'SHELXL-2014/7 (Sheldrick, 2014)'
_computing_structure_solution 'SHELXS-86 (Sheldrick, 1986)'
_diffrn_ambient_temperature 120(2)
_diffrn_measured_fraction_theta_full 0.998
_diffrn_measured_fraction_theta_max 0.998
_diffrn_measurement_device_type KappaCCD
_diffrn_measurement_method 'CCD rotation images, thick slices'
_diffrn_radiation_type MoK\a
_diffrn_radiation_wavelength 0.71073
_diffrn_reflns_av_R_equivalents 0.0637
_diffrn_reflns_av_unetI/netI 0.0298
_diffrn_reflns_Laue_measured_fraction_full 0.998
_diffrn_reflns_Laue_measured_fraction_max 0.998
_diffrn_reflns_limit_h_max 41
_diffrn_reflns_limit_h_min -41
_diffrn_reflns_limit_k_max 14
_diffrn_reflns_limit_k_min -14
_diffrn_reflns_limit_l_max 27
_diffrn_reflns_limit_l_min -27
_diffrn_reflns_number 77899
_diffrn_reflns_point_group_measured_fraction_full 0.998
_diffrn_reflns_point_group_measured_fraction_max 0.998
_diffrn_reflns_theta_full 25.242
_diffrn_reflns_theta_max 27.501
_diffrn_reflns_theta_min 3.261
_diffrn_source 'Enraf Nonius FR590'
_exptl_absorpt_coefficient_mu 7.520
_exptl_absorpt_correction_T_max 0.3447
_exptl_absorpt_correction_T_min 0.1623
_exptl_absorpt_correction_type multi-scan
_exptl_absorpt_process_details '(SADABS 2.10, 2003)'
_exptl_crystal_colour red
_exptl_crystal_density_diffrn 2.077
_exptl_crystal_density_method 'not measured'
_exptl_crystal_description prism
_exptl_crystal_F_000 3944
_exptl_crystal_size_max 0.380
_exptl_crystal_size_mid 0.200
_exptl_crystal_size_min 0.180
_refine_diff_density_max 2.386
_refine_diff_density_min -2.176
_refine_diff_density_rms 0.312
_refine_ls_extinction_method none
_refine_ls_goodness_of_fit_ref 1.278
_refine_ls_hydrogen_treatment constr
_refine_ls_matrix_type full
_refine_ls_number_parameters 425
_refine_ls_number_reflns 7603
_refine_ls_number_restraints 6
_refine_ls_restrained_S_all 1.278
_refine_ls_R_factor_all 0.0528
_refine_ls_R_factor_gt 0.0408
_refine_ls_shift/su_max 0.004
_refine_ls_shift/su_mean 0.000
_refine_ls_structure_factor_coef Fsqd
_refine_ls_weighting_details 'w=1/[\s^2^(Fo^2^)+(0.0650P)^2^+25.0000P] where P=(Fo^2^+2Fc^2^)/3'
_refine_ls_weighting_scheme calc
_refine_ls_wR_factor_gt 0.1177
_refine_ls_wR_factor_ref 0.1234
_reflns_Friedel_coverage 0.000
_reflns_number_gt 6406
_reflns_number_total 7603
_reflns_threshold_expression 'I > 2\s(I)'
_cod_data_source_file c6dt02208a2.cif
_cod_data_source_block recofdu
_cod_depositor_comments
;Adding full bibliography for 7040353--7040357.cif.

 Adding full bibliography for 7040353--7040357.cif.
;
_cod_original_cell_volume 6626.5(11)
_cod_original_formula_sum 'C29.50 H26 Cl2 N6 O8 Re2'
_cod_database_code 7040353
_shelx_shelxl_version_number 2014/7
_shelx_space_group_comment
;
The symmetry employed for this shelxl refinement is uniquely defined
by the following loop, which should always be used as a source of
symmetry information in preference to the above space-group names.
They are only intended as comments.
;
_shelx_estimated_absorpt_t_min 0.162
_shelx_estimated_absorpt_t_max 0.345

loop_
_space_group_symop_operation_xyz
'x, y, z'
'-x, y, -z+1/2'
'x+1/2, y+1/2, z'
'-x+1/2, y+1/2, -z+1/2'
'-x, -y, -z'
'x, -y, z-1/2'
'-x+1/2, -y+1/2, -z'
'x+1/2, -y+1/2, z-1/2'

loop_
_atom_site_label
_atom_site_type_symbol
_atom_site_fract_x
_atom_site_fract_y
_atom_site_fract_z
_atom_site_U_iso_or_equiv
_atom_site_adp_type
_atom_site_occupancy
_atom_site_site_symmetry_order
_atom_site_calc_flag
_atom_site_refinement_flags_posn
_atom_site_refinement_flags_adp
_atom_site_refinement_flags_occupancy
_atom_site_disorder_assembly
_atom_site_disorder_group
Re1 Re 0.34762(2) 0.57708(2) 0.57703(2) 0.02610(10) Uani 1 1 d . . . . .
Cl1 Cl 0.33210(8) 0.60950(15) 0.44889(10) 0.0362(4) Uani 1 1 d . . . . .
C7X C 0.3605(3) 0.5469(7) 0.6745(5) 0.0360(18) Uani 1 1 d . . . . .
O7X O 0.3678(2) 0.5272(6) 0.7338(4) 0.0504(16) Uani 1 1 d . . . . .
C8X C 0.3127(3) 0.7147(7) 0.5752(4) 0.0352(17) Uani 1 1 d . . . . .
O8X O 0.2931(2) 0.7981(5) 0.5758(4) 0.0487(16) Uani 1 1 d . . . . .
C9X C 0.2881(3) 0.4877(7) 0.5365(5) 0.0341(17) Uani 1 1 d . . . . .
O9X O 0.2536(2) 0.4322(5) 0.5103(4) 0.0488(16) Uani 1 1 d . . . . .
Re2 Re 0.40017(2) 0.17919(2) 0.63685(2) 0.02263(9) Uani 1 1 d . . . . .
Cl2 Cl 0.46539(7) 0.14422(16) 0.61080(11) 0.0337(4) Uani 1 1 d . . . . .
C7Y C 0.3442(3) 0.2043(6) 0.6456(4) 0.0290(16) Uani 1 1 d . . . . .
O7Y O 0.3130(2) 0.2235(6) 0.6534(4) 0.0468(15) Uani 1 1 d . . . . .
C8Y C 0.4202(3) 0.0434(7) 0.7023(4) 0.0319(16) Uani 1 1 d . . . . .
O8Y O 0.4331(2) -0.0325(5) 0.7415(3) 0.0363(13) Uani 1 1 d . . . . .
C9Y C 0.4368(3) 0.2764(6) 0.7211(4) 0.0287(15) Uani 1 1 d . . . . .
O9Y O 0.4566(2) 0.3424(5) 0.7704(3) 0.0385(13) Uani 1 1 d . . . . .
N1 N 0.2622(2) 0.1541(5) 0.3196(3) 0.0280(13) Uani 1 1 d . . . . .
C1 C 0.2244(3) 0.1740(7) 0.2411(4) 0.0385(19) Uani 1 1 d . . . . .
H1A H 0.2110 0.1004 0.2173 0.058 Uiso 1 1 d R U . . .
H1B H 0.1991 0.2217 0.2385 0.058 Uiso 1 1 d R U . . .
H1C H 0.2384 0.2127 0.2162 0.058 Uiso 1 1 d R U . . .
C2 C 0.2721(3) 0.0386(6) 0.3439(4) 0.0264(14) Uani 1 1 d . . . . .
O2 O 0.2510(2) -0.0425(5) 0.3014(3) 0.0365(13) Uani 1 1 d . . . . .
N3 N 0.3055(2) 0.0191(5) 0.4176(3) 0.0268(13) Uani 1 1 d . . . . .
C3 C 0.3159(3) -0.1038(6) 0.4422(5) 0.042(2) Uani 1 1 d . . . . .
H3A H 0.3398 -0.1063 0.4946 0.064 Uiso 1 1 d R U . . .
H3B H 0.2865 -0.1409 0.4330 0.064 Uiso 1 1 d R U . . .
H3C H 0.3281 -0.1439 0.4153 0.064 Uiso 1 1 d R U . . .
C4 C 0.3293(3) 0.1069(6) 0.4697(4) 0.0244(14) Uani 1 1 d . . . . .
O4 O 0.35795(18) 0.0766(4) 0.5354(3) 0.0265(11) Uani 1 1 d . . . . .
C5 C 0.3202(2) 0.2237(6) 0.4419(4) 0.0228(13) Uani 1 1 d . . . . .
C6 C 0.2869(3) 0.2448(6) 0.3662(4) 0.0259(14) Uani 1 1 d . . . . .
N6 N 0.2769(2) 0.3505(5) 0.3354(4) 0.0349(15) Uani 1 1 d . . . . .
H6A H 0.2557 0.3587 0.2887 0.042 Uiso 1 1 d R U . . .
H6B H 0.2916 0.4107 0.3623 0.042 Uiso 1 1 d R U . . .
C51 C 0.3466(3) 0.3208(6) 0.4871(4) 0.0265(15) Uani 1 1 d . . . . .
H51 H 0.3407 0.3922 0.4628 0.032 Uiso 1 1 d R U . . .
N51 N 0.3780(2) 0.3212(4) 0.5582(3) 0.0227(12) Uani 1 1 d . . . . .
N52 N 0.3948(2) 0.4368(5) 0.5833(3) 0.0224(12) Uani 1 1 d . . . . .
C52 C 0.4400(3) 0.4571(6) 0.6125(4) 0.0244(14) Uani 1 1 d . . . . .
H52 H 0.4621 0.3978 0.6215 0.029 Uiso 1 1 d R U . . .
N1F N 0.4187(2) 0.6555(5) 0.6168(3) 0.0282(13) Uani 1 1 d . . . . .
C2F C 0.4555(3) 0.5791(6) 0.6314(4) 0.0273(15) Uani 1 1 d . . . . .
C3F C 0.5020(3) 0.6149(7) 0.6569(4) 0.0314(16) Uani 1 1 d . . . . .
H3F H 0.5262 0.5612 0.6666 0.038 Uiso 1 1 d R U . . .
C4F C 0.5124(3) 0.7343(7) 0.6677(4) 0.0347(17) Uani 1 1 d . . . . .
H4F H 0.5441 0.7605 0.6868 0.042 Uiso 1 1 d R U . . .
C5F C 0.4754(3) 0.8137(7) 0.6501(4) 0.0366(18) Uani 1 1 d . . . . .
H5F H 0.4812 0.8937 0.6545 0.044 Uiso 1 1 d R U . . .
C6F C 0.4294(3) 0.7690(7) 0.6260(4) 0.0319(16) Uani 1 1 d . . . . .
H6F H 0.4046 0.8213 0.6157 0.038 Uiso 1 1 d R U . . .
C1S C 0.1018(4) 0.5155(10) 0.1226(7) 0.062(3) Uani 1 1 d . . . . .
C2S C 0.1360(5) 0.4749(11) 0.1920(8) 0.071(4) Uani 1 1 d . . . . .
H2S H 0.1400 0.3949 0.2006 0.085 Uiso 1 1 d R U . . .
C3S C 0.1655(4) 0.5536(13) 0.2516(7) 0.073(4) Uani 1 1 d . . . . .
H3S H 0.1887 0.5252 0.2984 0.088 Uiso 1 1 d R U . . .
C4S C 0.1593(4) 0.6685(13) 0.2393(7) 0.070(3) Uani 1 1 d . . . . .
H4S H 0.1780 0.7201 0.2781 0.084 Uiso 1 1 d R U . . .
C5S C 0.1261(4) 0.7108(11) 0.1701(6) 0.059(3) Uani 1 1 d . . . . .
H5S H 0.1229 0.7911 0.1623 0.071 Uiso 1 1 d R U . . .
C6S C 0.0966(4) 0.6346(11) 0.1107(7) 0.062(3) Uani 1 1 d . . . . .
H6S H 0.0738 0.6642 0.0640 0.075 Uiso 1 1 d R U . . .
C7S C 0.0683(5) 0.4308(12) 0.0600(8) 0.081(4) Uani 1 1 d . . . . .
H7S1 H 0.0468 0.4742 0.0157 0.097 Uiso 1 1 d R U . . .
H7S2 H 0.0877 0.3787 0.0501 0.097 Uiso 1 1 d R U . . .
H7S3 H 0.0496 0.3864 0.0749 0.097 Uiso 1 1 d R U . . .
C1T C 0.5327(6) 0.4449(15) 0.5421(11) 0.046(5) Uiso 0.5 1 d D . P A -1
C2T C 0.4860(7) 0.397(2) 0.5097(12) 0.053(5) Uiso 0.5 1 d D . P A -1
H2T H 0.4823 0.3215 0.5218 0.064 Uiso 0.5 1 d R U P A -1
C3T C 0.4451(9) 0.4621(18) 0.4589(13) 0.060(6) Uiso 0.5 1 d D . P A -1
H3T H 0.4142 0.4301 0.4383 0.071 Uiso 0.5 1 d R U P A -1
C4T C 0.4486(8) 0.5752(19) 0.4380(15) 0.070(7) Uiso 0.5 1 d D . P A -1
H4T H 0.4213 0.6179 0.4043 0.084 Uiso 0.5 1 d R U P A -1
C5T C 0.4951(7) 0.6209(17) 0.4689(11) 0.046(5) Uiso 0.5 1 d D . P A -1
H5T H 0.4987 0.6950 0.4544 0.055 Uiso 0.5 1 d R U P A -1
C6T C 0.5364(8) 0.5593(15) 0.5217(11) 0.047(5) Uiso 0.5 1 d D . P A -1
H6T H 0.5671 0.5935 0.5445 0.056 Uiso 0.5 1 d R U P A -1
C7T C 0.5790(12) 0.381(3) 0.601(2) 0.105(10) Uiso 0.5 1 d . . P A -1
H71T H 0.6069 0.4298 0.6153 0.125 Uiso 0.5 1 d R U P A -1
H72T H 0.5823 0.3098 0.5798 0.125 Uiso 0.5 1 d R U P A -1
H73T H 0.5767 0.3642 0.6432 0.125 Uiso 0.5 1 d R U P A -1

loop_
_atom_site_aniso_label
_atom_site_aniso_U_11
_atom_site_aniso_U_22
_atom_site_aniso_U_33
_atom_site_aniso_U_23
_atom_site_aniso_U_13
_atom_site_aniso_U_12
Re1 0.02321(16) 0.01797(15) 0.02537(16) -0.00160(10) 0.00455(12) 0.00069(10)
Cl1 0.0475(11) 0.0167(8) 0.0265(9) 0.0019(6) 0.0068(8) 0.0020(7)
C7X 0.035(4) 0.025(4) 0.042(5) 0.002(3) 0.015(4) 0.005(3)
O7X 0.055(4) 0.053(4) 0.041(4) 0.010(3) 0.024(3) 0.013(3)
C8X 0.031(4) 0.032(4) 0.029(4) -0.006(3) 0.007(3) -0.003(3)
O8X 0.045(4) 0.031(3) 0.047(4) -0.005(3) 0.008(3) 0.012(3)
C9X 0.032(4) 0.023(4) 0.040(4) -0.003(3) 0.013(4) 0.004(3)
O9X 0.029(3) 0.043(3) 0.065(4) -0.016(3) 0.017(3) -0.010(3)
Re2 0.02374(16) 0.01629(14) 0.01902(15) 0.00259(9) 0.00505(12) 0.00114(10)
Cl2 0.0340(10) 0.0276(9) 0.0359(10) 0.0001(7) 0.0158(8) 0.0011(7)
C7Y 0.034(4) 0.015(3) 0.031(4) 0.005(3) 0.012(3) -0.001(3)
O7Y 0.037(3) 0.047(4) 0.050(4) 0.002(3) 0.018(3) 0.003(3)
C8Y 0.025(4) 0.033(4) 0.034(4) -0.003(3) 0.013(3) 0.000(3)
O8Y 0.047(3) 0.024(3) 0.032(3) 0.016(2) 0.017(3) 0.015(2)
C9Y 0.029(4) 0.026(4) 0.026(4) 0.007(3) 0.011(3) 0.010(3)
O9Y 0.037(3) 0.038(3) 0.024(3) -0.008(2) 0.004(2) -0.003(2)
N1 0.027(3) 0.021(3) 0.023(3) 0.001(2) 0.003(3) 0.000(2)
C1 0.041(5) 0.031(4) 0.020(4) -0.003(3) 0.001(3) 0.004(3)
C2 0.026(4) 0.025(3) 0.022(3) -0.005(3) 0.009(3) -0.005(3)
O2 0.040(3) 0.026(3) 0.033(3) -0.013(2) 0.012(3) -0.004(2)
N3 0.031(3) 0.014(3) 0.026(3) 0.001(2) 0.009(3) -0.001(2)
C3 0.056(6) 0.011(3) 0.041(5) 0.000(3) 0.012(4) -0.002(3)
C4 0.025(3) 0.014(3) 0.024(3) 0.000(3) 0.006(3) -0.002(3)
O4 0.030(3) 0.018(2) 0.020(2) 0.0029(18) 0.006(2) 0.002(2)
C5 0.024(3) 0.016(3) 0.022(3) -0.001(3) 0.008(3) -0.002(3)
C6 0.026(4) 0.021(3) 0.024(3) -0.005(3) 0.009(3) -0.001(3)
N6 0.036(4) 0.022(3) 0.022(3) 0.004(2) -0.001(3) 0.000(3)
C51 0.036(4) 0.013(3) 0.022(3) 0.002(2) 0.010(3) 0.007(3)
N51 0.025(3) 0.011(2) 0.023(3) 0.003(2) 0.006(2) 0.003(2)
N52 0.027(3) 0.013(2) 0.017(3) -0.001(2) 0.005(2) -0.004(2)
C52 0.024(3) 0.021(3) 0.022(3) 0.003(3) 0.008(3) 0.000(3)
N1F 0.024(3) 0.027(3) 0.023(3) -0.005(2) 0.006(3) 0.001(2)
C2F 0.025(4) 0.024(3) 0.020(3) -0.002(3) 0.003(3) -0.004(3)
C3F 0.038(4) 0.027(4) 0.030(4) -0.001(3) 0.018(4) -0.003(3)
C4F 0.037(4) 0.031(4) 0.037(4) -0.011(3) 0.021(4) -0.013(3)
C5F 0.043(5) 0.026(4) 0.029(4) -0.007(3) 0.011(4) -0.011(3)
C6F 0.033(4) 0.025(4) 0.028(4) -0.004(3) 0.009(3) -0.003(3)
C1S 0.069(8) 0.068(7) 0.073(8) 0.014(6) 0.054(7) 0.013(6)
C2S 0.085(9) 0.066(7) 0.093(10) 0.032(7) 0.068(8) 0.028(7)
C3S 0.057(7) 0.103(10) 0.067(8) 0.041(8) 0.039(6) 0.033(7)
C4S 0.059(7) 0.101(10) 0.059(7) 0.010(7) 0.038(6) 0.005(7)
C5S 0.061(7) 0.071(7) 0.060(7) 0.024(6) 0.041(6) 0.019(6)
C6S 0.061(7) 0.076(8) 0.062(7) 0.022(6) 0.041(6) 0.024(6)
C7S 0.077(9) 0.080(9) 0.088(10) -0.003(7) 0.045(8) 0.000(7)

loop_
_atom_type_symbol
_atom_type_description
_atom_type_scat_dispersion_real
_atom_type_scat_dispersion_imag
_atom_type_scat_source
C C 0.0033 0.0016 'International Tables Vol C Tables 4.2.6.8 and 6.1.1.4'
H H 0.0000 0.0000 'International Tables Vol C Tables 4.2.6.8 and 6.1.1.4'
N N 0.0061 0.0033 'International Tables Vol C Tables 4.2.6.8 and 6.1.1.4'
O O 0.0106 0.0060 'International Tables Vol C Tables 4.2.6.8 and 6.1.1.4'
Cl Cl 0.1484 0.1585 'International Tables Vol C Tables 4.2.6.8 and 6.1.1.4'
Re Re -1.0185 7.2310 'International Tables Vol C Tables 4.2.6.8 and 6.1.1.4'

loop_
_exptl_crystal_face_index_h
_exptl_crystal_face_index_k
_exptl_crystal_face_index_l
_exptl_crystal_face_perp_dist
1 0 0 0.1
-1 0 0 0.1
0 1 0 0.17
0 -1 0 0.17
3 2 0 0.09
-3 -2 0 0.09
-1 -1 8 0.1
1 1 -8 0.1
1 -1 0 0.134
-1 1 0 0.174

loop_
_geom_angle_atom_site_label_1
_geom_angle_atom_site_label_2
_geom_angle_atom_site_label_3
_geom_angle
C7X Re1 C8X 88.1(3)
C7X Re1 C9X 89.2(4)
C8X Re1 C9X 89.4(3)
C7X Re1 N52 92.8(3)
C8X Re1 N52 172.7(3)
C9X Re1 N52 97.9(3)
C7X Re1 N1F 93.9(3)
C8X Re1 N1F 99.0(3)
C9X Re1 N1F 171.1(3)
N52 Re1 N1F 73.7(2)
C7X Re1 Cl1 177.8(2)
C8X Re1 Cl1 94.1(2)
C9X Re1 Cl1 90.6(3)
N52 Re1 Cl1 85.06(15)
N1F Re1 Cl1 85.98(17)
O7X C7X Re1 179.1(8)
O8X C8X Re1 177.9(8)
O9X C9X Re1 176.6(7)
C9Y Re2 C7Y 88.8(3)
C9Y Re2 C8Y 89.7(3)
C7Y Re2 C8Y 91.9(3)
C9Y Re2 N51 94.0(3)
C7Y Re2 N51 90.6(3)
C8Y Re2 N51 175.7(3)
C9Y Re2 O4 176.3(2)
C7Y Re2 O4 92.1(3)
C8Y Re2 O4 93.9(3)
N51 Re2 O4 82.46(19)
C9Y Re2 Cl2 96.7(2)
C7Y Re2 Cl2 173.7(2)
C8Y Re2 Cl2 91.2(2)
N51 Re2 Cl2 86.01(17)
O4 Re2 Cl2 82.14(14)
O7Y C7Y Re2 176.2(7)
O8Y C8Y Re2 177.6(8)
O9Y C9Y Re2 175.0(7)
C6 N1 C2 121.6(6)
C6 N1 C1 121.3(6)
C2 N1 C1 117.1(6)
N1 C1 H1A 109.4
N1 C1 H1B 109.4
H1A C1 H1B 109.5
N1 C1 H1C 109.6
H1A C1 H1C 109.5
H1B C1 H1C 109.5
O2 C2 N3 120.9(7)
O2 C2 N1 121.3(7)
N3 C2 N1 117.8(6)
C2 N3 C4 124.1(6)
C2 N3 C3 117.0(6)
C4 N3 C3 118.9(6)
N3 C3 H3A 109.3
N3 C3 H3B 109.5
H3A C3 H3B 109.5
N3 C3 H3C 109.6
H3A C3 H3C 109.5
H3B C3 H3C 109.5
O4 C4 N3 117.3(6)
O4 C4 C5 126.2(6)
N3 C4 C5 116.5(6)
C4 O4 Re2 131.2(4)
C6 C5 C51 117.4(6)
C6 C5 C4 119.9(6)
C51 C5 C4 122.4(6)
N6 C6 N1 116.2(6)
N6 C6 C5 123.9(6)
N1 C6 C5 119.9(6)
C6 N6 H6A 120.1
C6 N6 H6B 119.9
H6A N6 H6B 120.0
N51 C51 C5 127.5(6)
N51 C51 H51 116.3
C5 C51 H51 116.2
C51 N51 N52 110.4(5)
C51 N51 Re2 128.9(5)
N52 N51 Re2 120.5(4)
C52 N52 N51 117.9(6)
C52 N52 Re1 118.9(4)
N51 N52 Re1 123.2(4)
N52 C52 C2F 116.5(6)
N52 C52 H52 121.8
C2F C52 H52 121.7
C6F N1F C2F 117.4(6)
C6F N1F Re1 126.7(5)
C2F N1F Re1 115.8(5)
C3F C2F N1F 122.7(7)
C3F C2F C52 122.7(7)
N1F C2F C52 114.5(6)
C2F C3F C4F 118.6(7)
C2F C3F H3F 120.8
C4F C3F H3F 120.7
C5F C4F C3F 119.9(7)
C5F C4F H4F 120.0
C3F C4F H4F 120.1
C4F C5F C6F 117.4(7)
C4F C5F H5F 121.3
C6F C5F H5F 121.4
N1F C6F C5F 124.0(7)
N1F C6F H6F 118.0
C5F C6F H6F 118.1
C2S C1S C6S 118.8(12)
C2S C1S C7S 120.8(12)
C6S C1S C7S 120.3(11)
C1S C2S C3S 121.1(11)
C1S C2S H2S 119.6
C3S C2S H2S 119.4
C4S C3S C2S 119.2(12)
C4S C3S H3S 120.5
C2S C3S H3S 120.4
C3S C4S C5S 120.7(14)
C3S C4S H4S 119.5
C5S C4S H4S 119.8
C4S C5S C6S 120.9(12)
C4S C5S H5S 119.3
C6S C5S H5S 119.8
C1S C6S C5S 119.3(11)
C1S C6S H6S 120.4
C5S C6S H6S 120.3
C1S C7S H7S1 109.4
C1S C7S H7S2 109.5
H7S1 C7S H7S2 109.5
C1S C7S H7S3 109.5
H7S1 C7S H7S3 109.5
H7S2 C7S H7S3 109.5
C2T C1T C6T 117.2(17)
C2T C1T C7T 124(2)
C6T C1T C7T 119(2)
C3T C2T C1T 121(2)
C3T C2T H2T 120.0
C1T C2T H2T 119.3
C4T C3T C2T 122(2)
C4T C3T H3T 117.6
C2T C3T H3T 119.9
C5T C4T C3T 117(2)
C5T C4T H4T 121.3
C3T C4T H4T 122.0
C4T C5T C6T 122(2)
C4T C5T H5T 118.7
C6T C5T H5T 119.4
C5T C6T C1T 121.0(18)
C5T C6T H6T 120.7
C1T C6T H6T 118.3
C1T C7T H71T 109.7
C1T C7T H72T 109.5
H71T C7T H72T 109.5
C1T C7T H73T 109.2
H71T C7T H73T 109.5
H72T C7T H73T 109.5

loop_
_geom_bond_atom_site_label_1
_geom_bond_atom_site_label_2
_geom_bond_distance
Re1 C7X 1.900(9)
Re1 C8X 1.926(8)
Re1 C9X 1.935(8)
Re1 N52 2.170(6)
Re1 N1F 2.180(6)
Re1 Cl1 2.500(2)
C7X O7X 1.165(10)
C8X O8X 1.149(9)
C9X O9X 1.143(10)
Re2 C9Y 1.895(8)
Re2 C7Y 1.930(8)
Re2 C8Y 1.950(8)
Re2 N51 2.159(5)
Re2 O4 2.180(5)
Re2 Cl2 2.468(2)
C7Y O7Y 1.120(9)
C8Y O8Y 1.119(9)
C9Y O9Y 1.167(9)
N1 C6 1.364(9)
N1 C2 1.394(9)
N1 C1 1.470(9)
C1 H1A 0.9600
C1 H1B 0.9600
C1 H1C 0.9600
C2 O2 1.222(8)
C2 N3 1.366(9)
N3 C4 1.387(9)
N3 C3 1.477(9)
C3 H3A 0.9600
C3 H3B 0.9600
C3 H3C 0.9600
C4 O4 1.245(8)
C4 C5 1.428(9)
C5 C6 1.401(10)
C5 C51 1.421(9)
C6 N6 1.331(9)
N6 H6A 0.8600
N6 H6B 0.8600
C51 N51 1.296(9)
C51 H51 0.9300
N51 N52 1.423(7)
N52 C52 1.272(9)
C52 C2F 1.467(9)
C52 H52 0.9300
N1F C6F 1.333(9)
N1F C2F 1.374(9)
C2F C3F 1.365(10)
C3F C4F 1.398(10)
C3F H3F 0.9300
C4F C5F 1.388(12)
C4F H4F 0.9300
C5F C6F 1.391(11)
C5F H5F 0.9300
C6F H6F 0.9300
C1S C2S 1.371(16)
C1S C6S 1.382(16)
C1S C7S 1.536(17)
C2S C3S 1.429(19)
C2S H2S 0.9300
C3S C4S 1.336(18)
C3S H3S 0.9300
C4S C5S 1.368(16)
C4S H4S 0.9300
C5S C6S 1.408(17)
C5S H5S 0.9300
C6S H6S 0.9300
C7S H7S1 0.9600
C7S H7S2 0.9600
C7S H7S3 0.9600
C1T C2T 1.399(10)
C1T C6T 1.404(10)
C1T C7T 1.53(4)
C2T C3T 1.399(10)
C2T H2T 0.9300
C3T C4T 1.391(10)
C3T H3T 0.9301
C4T C5T 1.388(10)
C4T H4T 0.9300
C5T C6T 1.400(10)
C5T H5T 0.9300
C6T H6T 0.9300
C7T H71T 0.9600
C7T H72T 0.9600
C7T H73T 0.9600
